data_4300709
_journal_name_full 'Inorganic Chemistry'
_journal_paper_doi 10.1021/ic0518881
_journal_year 2006
_chemical_formula_sum 'C46 H49 Ho3 N3 O25'
_chemical_formula_weight 1538.67
_space_group_IT_number 2
_symmetry_cell_setting triclinic
_symmetry_space_group_name_Hall '-P 1'
_symmetry_space_group_name_H-M 'P -1'
_cell_angle_alpha 84.970(4)
_cell_angle_beta 87.963(4)
_cell_angle_gamma 62.568(4)
_cell_formula_units_Z 2
_cell_length_a 10.741(2)
_cell_length_b 11.284(3)
_cell_length_c 26.152(6)
_cell_measurement_temperature 571(2)
_cell_volume 2802.5(11)
_diffrn_ambient_temperature 298(2)
_exptl_crystal_density_diffrn 1.823
_cod_database_code 4300709

loop_
_symmetry_equiv_pos_as_xyz
'x, y, z'
'-x, -y, -z'

loop_
_atom_site_label
_atom_site_type_symbol
_atom_site_fract_x
_atom_site_fract_y
_atom_site_fract_z
_atom_site_U_iso_or_equiv
_atom_site_adp_type
_atom_site_occupancy
_atom_site_symmetry_multiplicity
_atom_site_calc_flag
_atom_site_refinement_flags
_atom_site_disorder_assembly
_atom_site_disorder_group
Ho1 Ho 0.619131(13) 0.964668(14) 0.439712(5) 0.01737(4) Uani 1 1 d . . .
Ho2 Ho 0.655820(14) 1.153840(14) 0.258200(6) 0.02032(4) Uani 1 1 d . . .
Ho3 Ho 0.588599(13) 1.382726(14) 0.100330(5) 0.01880(4) Uani 1 1 d . . .
O1 O 0.5736(2) 0.7816(2) 0.46191(9) 0.0358(7) Uani 1 1 d . . .
O2 O 0.5435(2) 1.1795(2) 0.46429(8) 0.0364(7) Uani 1 1 d . . .
O3 O 1.36950(19) 1.0489(2) 0.47052(7) 0.0254(6) Uani 1 1 d . . .
O4 O 1.4062(2) 1.0884(2) 0.38942(8) 0.0353(7) Uani 1 1 d . . .
O5 O 0.7548(2) 1.0465(2) 0.39999(8) 0.0309(7) Uani 1 1 d . . .
O6 O 0.6653(2) 0.8558(2) 0.36681(8) 0.0318(7) Uani 1 1 d . . .
O7 O 0.8473(2) 0.7890(2) 0.45891(9) 0.0366(8) Uani 1 1 d . . .
O8 O -0.1591(2) 1.1969(2) 0.22597(8) 0.0372(7) Uani 1 1 d . . .
O9 O 0.7434(2) 1.0109(2) 0.18653(9) 0.0384(8) Uani 1 1 d . . .
O10 O 0.8775(2) 0.9602(3) 0.28329(10) 0.0464(9) Uani 1 1 d . . .
O11 O 0.6058(2) 0.9909(2) 0.29484(8) 0.0304(7) Uani 1 1 d . . .
O12 O 0.7270(2) 1.1943(2) 0.33417(8) 0.0341(7) Uani 1 1 d . . .
O13 O 0.4371(2) 1.2562(2) 0.30610(9) 0.0417(8) Uani 1 1 d . . .
O14 O 0.5631(2) 0.3827(2) 0.24529(9) 0.0365(7) Uani 1 1 d . . .
O15 O 0.4878(2) 1.2059(2) 0.19591(8) 0.0320(7) Uani 1 1 d . . .
O16 O 0.3947(2) 1.3553(2) 0.12996(8) 0.0346(7) Uani 1 1 d . . .
O17 O -0.2072(2) 1.2660(2) 0.14383(8) 0.0349(7) Uani 1 1 d . . .
O18 O 0.6444(2) 1.1540(2) 0.08427(8) 0.0296(7) Uani 1 1 d . . .
O19 O 0.5055(2) 1.3098(2) 0.02836(8) 0.0291(7) Uani 1 1 d . . .
O20 O 0.74385(19) 1.3718(2) 0.02814(8) 0.0325(7) Uani 1 1 d . . .
O21 O 0.6976(2) 1.5318(2) 0.07863(9) 0.0357(7) Uani 1 1 d . . .
O22 O 0.4166(2) 1.5845(2) 0.05888(8) 0.0319(7) Uani 1 1 d . . .
O23 O 0.5367(2) 0.5023(2) 0.16992(8) 0.0335(7) Uani 1 1 d . . .
O24 O 0.0094(3) 0.9309(3) 0.15315(11) 0.0744(12) Uani 1 1 d . . .
O25 O -0.0502(7) 0.6180(12) 0.2416(6) 0.365(8) Uani 0.50 1 d PDU . .
H25 H -0.0558 0.5542 0.2571 0.06(2) Uiso 0.50 1 calc PR . .
O26 O 0.1766(6) 0.4662(7) 0.2979(2) 0.079(2) Uani 0.50 1 d PU . .
C1 C 0.5113(3) 0.7529(3) 0.49934(13) 0.0298(10) Uani 1 1 d . . .
C2 C 0.5052(3) 0.6210(3) 0.49935(13) 0.0261(9) Uani 1 1 d . . .
C3 C 0.5286(3) 0.5543(3) 0.45501(13) 0.0293(10) Uani 1 1 d . . .
H3A H 0.5466 0.5919 0.4243 0.035 Uiso 1 1 calc R . .
C4 C 0.4744(3) 0.5675(3) 0.54424(13) 0.0346(11) Uani 1 1 d . . .
H4A H 0.4557 0.6125 0.5739 0.042 Uiso 1 1 calc R . .
C5 C 1.3249(3) 1.0847(3) 0.42452(12) 0.0237(10) Uani 1 1 d . . .
C6 C 0.6301(3) 0.8840(3) 0.31936(12) 0.0273(10) Uani 1 1 d . . .
C7 C 0.6178(3) 0.7750(3) 0.29240(12) 0.0259(9) Uani 1 1 d . . .
C8 C 0.6367(3) 0.6590(3) 0.31889(13) 0.0355(11) Uani 1 1 d . . .
H8A H 0.6611 0.6445 0.3535 0.043 Uiso 1 1 calc R . .
C9 C 0.6199(3) 0.5607(3) 0.29498(12) 0.0323(10) Uani 1 1 d . . .
H9A H 0.6351 0.4802 0.3129 0.039 Uiso 1 1 calc R . .
C10 C 0.5782(3) 0.8006(3) 0.24077(12) 0.0296(10) Uani 1 1 d . . .
H10A H 0.5611 0.8817 0.2230 0.036 Uiso 1 1 calc R . .
C11 C 0.5648(3) 0.7014(3) 0.21631(12) 0.0322(11) Uani 1 1 d . . .
H11A H 0.5456 0.7137 0.1813 0.039 Uiso 1 1 calc R . .
C12 C 0.7887(3) 1.1225(3) 0.37360(11) 0.0229(9) Uani 1 1 d . . .
C13 C 0.9248(3) 1.1215(3) 0.38853(12) 0.0266(10) Uani 1 1 d . . .
C14 C 0.9998(3) 1.0426(4) 0.43072(13) 0.0369(11) Uani 1 1 d . . .
H14A H 0.9639 0.9939 0.4511 0.044 Uiso 1 1 calc R . .
C15 C 1.1271(3) 1.0342(3) 0.44335(12) 0.0331(11) Uani 1 1 d . . .
H15A H 1.1760 0.9819 0.4724 0.040 Uiso 1 1 calc R . .
C16 C 1.1814(3) 1.1050(3) 0.41210(11) 0.0241(9) Uani 1 1 d . . .
C17 C 1.1093(3) 1.1847(3) 0.36951(12) 0.0315(11) Uani 1 1 d . . .
H17A H 1.1469 1.2313 0.3487 0.038 Uiso 1 1 calc R . .
C18 C 0.9786(3) 1.1945(4) 0.35803(13) 0.0359(11) Uani 1 1 d . . .
H18A H 0.9275 1.2499 0.3299 0.043 Uiso 1 1 calc R . .
C19 C 0.5798(3) 0.5876(3) 0.24341(12) 0.0242(9) Uani 1 1 d . . .
C20 C 0.5599(3) 0.4813(3) 0.21725(13) 0.0286(10) Uani 1 1 d . . .
C21 C -0.1296(3) 1.2338(3) 0.18335(13) 0.0278(10) Uani 1 1 d . . .
C22 C 0.0070(3) 1.2410(3) 0.17774(12) 0.0272(10) Uani 1 1 d . . .
C23 C 0.3873(3) 1.2765(3) 0.16444(12) 0.0258(9) Uani 1 1 d . . .
C24 C 0.2587(3) 1.2595(3) 0.16868(11) 0.0220(9) Uani 1 1 d . . .
C25 C 0.2265(3) 1.2065(4) 0.21418(13) 0.0428(11) Uani 1 1 d . . .
H25A H 0.2891 1.1758 0.2417 0.051 Uiso 1 1 calc R . .
C26 C 0.0998(3) 1.1994(4) 0.21868(13) 0.0402(11) Uani 1 1 d . . .
H26A H 0.0776 1.1664 0.2496 0.048 Uiso 1 1 calc R . .
C27 C 0.0413(3) 1.2887(4) 0.13246(13) 0.0399(11) Uani 1 1 d . . .
H27A H -0.0183 1.3135 0.1042 0.048 Uiso 1 1 calc R . .
C28 C 0.1644(3) 1.3006(4) 0.12828(14) 0.0465(13) Uani 1 1 d . . .
H28A H 0.1839 1.3369 0.0976 0.056 Uiso 1 1 calc R . .
C29 C 0.5624(3) 1.1920(3) 0.04726(12) 0.0235(9) Uani 1 1 d . . .
C30 C 0.5302(3) 1.0922(3) 0.02271(12) 0.0279(10) Uani 1 1 d . . .
C31 C 0.5829(3) 0.9618(3) 0.04331(13) 0.0305(10) Uani 1 1 d . . .
H31A H 0.6378 0.9353 0.0729 0.037 Uiso 1 1 calc R . .
C32 C 0.4442(3) 1.1311(3) -0.02084(12) 0.0323(11) Uani 1 1 d . . .
H32A H 0.4051 1.2195 -0.0348 0.039 Uiso 1 1 calc R . .
C33 C 0.7697(3) 1.4605(3) 0.04334(12) 0.0301(11) Uani 1 1 d . . .
C34 C 0.8840(3) 1.4865(3) 0.02007(12) 0.0297(10) Uani 1 1 d . . .
C35 C 0.9215(3) 1.5756(4) 0.03816(13) 0.0372(11) Uani 1 1 d . . .
H35A H 0.8696 1.6260 0.0647 0.045 Uiso 1 1 calc R . .
C36 C 0.9682(3) 1.4064(4) -0.01894(14) 0.0387(11) Uani 1 1 d . . .
H36A H 0.9482 1.3422 -0.0313 0.046 Uiso 1 1 calc R . .
C37 C 0.9170(4) 0.6814(4) 0.44079(14) 0.0403(13) Uani 1 1 d . . .
H37A H 0.8756 0.6579 0.4155 0.048 Uiso 1 1 calc R . .
C38 C 1.1201(4) 0.6287(5) 0.49288(18) 0.0729(19) Uani 1 1 d . . .
H38A H 1.0581 0.7133 0.5057 0.109 Uiso 1 1 calc R . .
H38B H 1.2002 0.6336 0.4774 0.109 Uiso 1 1 calc R . .
H38C H 1.1506 0.5600 0.5207 0.109 Uiso 1 1 calc R . .
C39 C 1.1237(5) 0.4684(5) 0.43064(19) 0.091(2) Uani 1 1 d . . .
H39A H 1.0633 0.4595 0.4068 0.136 Uiso 1 1 calc R . .
H39B H 1.1539 0.3954 0.4568 0.136 Uiso 1 1 calc R . .
H39C H 1.2041 0.4671 0.4129 0.136 Uiso 1 1 calc R . .
C40 C 1.0822(5) 0.7712(5) 0.34956(18) 0.095(2) Uani 1 1 d U . .
H40A H 0.9844 0.7938 0.3509 0.143 Uiso 1 1 calc R . .
H40B H 1.1084 0.7955 0.3802 0.143 Uiso 1 1 calc R . .
H40C H 1.1368 0.6767 0.3469 0.143 Uiso 1 1 calc R . .
C41 C 1.0012(4) 0.9284(4) 0.27538(17) 0.0589(16) Uani 1 1 d . . .
H41A H 1.0234 0.9669 0.2459 0.071 Uiso 1 1 calc R . .
C42 C 1.2472(5) 0.8227(7) 0.2956(3) 0.147(4) Uani 1 1 d . . .
H42A H 1.2468 0.8777 0.2654 0.221 Uiso 1 1 calc R . .
H42B H 1.3069 0.7303 0.2902 0.221 Uiso 1 1 calc R . .
H42C H 1.2816 0.8469 0.3243 0.221 Uiso 1 1 calc R . .
C46 C 0.0143(4) 0.9824(5) 0.11032(17) 0.0668(17) Uani 1 1 d . . .
H46A H -0.0700 1.0316 0.0926 0.080 Uiso 1 1 calc R . .
C47 C 0.2628(5) 0.9037(6) 0.1149(2) 0.103(2) Uani 1 1 d . . .
H47A H 0.2519 0.8581 0.1461 0.154 Uiso 1 1 calc R . .
H47B H 0.2939 0.9673 0.1228 0.154 Uiso 1 1 calc R . .
H47C H 0.3309 0.8397 0.0936 0.154 Uiso 1 1 calc R . .
C48 C 0.1281(5) 1.0426(6) 0.03880(18) 0.117(3) Uani 1 1 d . . .
H48A H 0.0360 1.0824 0.0238 0.175 Uiso 1 1 calc R . .
H48B H 0.1938 0.9799 0.0165 0.175 Uiso 1 1 calc R . .
H48C H 0.1548 1.1113 0.0434 0.175 Uiso 1 1 calc R . .
C49 C 0.0682(5) 0.5816(6) 0.2253(2) 0.0132(13) Uiso 0.50 1 d PD . .
H49A H 0.0435 0.6262 0.1910 0.016 Uiso 0.50 1 calc PR . .
H49B H 0.0901 0.4897 0.2205 0.016 Uiso 0.50 1 calc PR . .
C50 C 0.1962(8) 0.5652(12) 0.2265(4) 0.114(4) Uani 0.50 1 d PDU . .
H50A H 0.2164 0.6022 0.1947 0.172 Uiso 0.50 1 calc PR . .
H50B H 0.2601 0.4714 0.2312 0.172 Uiso 0.50 1 calc PR . .
H50C H 0.2064 0.6100 0.2544 0.172 Uiso 0.50 1 calc PR . .
N1 N 1.0465(3) 0.5968(3) 0.45461(12) 0.0524(13) Uani 1 1 d . . .
N2 N 1.1072(3) 0.8422(3) 0.30600(13) 0.0538(12) Uani 1 1 d . . .
N3 N 0.1274(3) 0.9742(4) 0.08756(14) 0.0664(14) Uani 1 1 d . . .

loop_
_atom_site_aniso_label
_atom_site_aniso_U_11
_atom_site_aniso_U_22
_atom_site_aniso_U_33
_atom_site_aniso_U_23
_atom_site_aniso_U_13
_atom_site_aniso_U_12
Ho1 0.01969(6) 0.02085(6) 0.01574(7) -0.00089(5) 0.00003(5) -0.01296(5)
Ho2 0.02018(6) 0.02658(6) 0.01918(8) 0.00246(6) -0.00177(6) -0.01557(5)
Ho3 0.02158(6) 0.02688(6) 0.01500(7) -0.00140(5) 0.00027(5) -0.01721(5)
O1 0.0495(11) 0.0279(10) 0.0413(14) -0.0109(10) 0.0201(10) -0.0275(8)
O2 0.0622(12) 0.0290(10) 0.0299(12) -0.0158(9) 0.0213(10) -0.0303(8)
O3 0.0280(9) 0.0394(11) 0.0159(11) 0.0017(9) -0.0063(8) -0.0217(7)
O4 0.0301(10) 0.0581(13) 0.0250(13) 0.0083(10) -0.0029(9) -0.0281(9)
O5 0.0314(9) 0.0439(11) 0.0305(13) -0.0024(10) 0.0078(9) -0.0291(8)
O6 0.0506(11) 0.0338(11) 0.0192(12) -0.0079(9) 0.0023(10) -0.0256(8)
O7 0.0349(12) 0.0306(12) 0.0405(14) 0.0026(11) -0.0022(11) -0.0126(9)
O8 0.0354(10) 0.0658(13) 0.0255(13) 0.0093(11) -0.0008(9) -0.0383(8)
O9 0.0423(12) 0.0377(12) 0.0326(13) -0.0029(11) 0.0081(11) -0.0167(10)
O10 0.0376(12) 0.0470(14) 0.0495(16) 0.0104(13) 0.0011(12) -0.0175(10)
O11 0.0493(11) 0.0257(10) 0.0272(12) -0.0025(9) 0.0089(10) -0.0272(8)
O12 0.0314(10) 0.0512(12) 0.0291(13) 0.0001(10) -0.0092(9) -0.0269(8)
O13 0.0369(12) 0.0472(14) 0.0389(14) 0.0041(12) 0.0075(11) -0.0193(10)
O14 0.0509(12) 0.0283(10) 0.0389(14) 0.0017(10) -0.0075(11) -0.0257(8)
O15 0.0205(10) 0.0426(12) 0.0334(13) -0.0082(10) -0.0026(9) -0.0140(8)
O16 0.0369(10) 0.0521(12) 0.0295(13) 0.0012(10) 0.0032(10) -0.0340(8)
O17 0.0338(10) 0.0504(12) 0.0294(13) 0.0114(10) -0.0108(10) -0.0286(8)
O18 0.0374(10) 0.0382(11) 0.0194(12) -0.0036(9) -0.0036(9) -0.0222(8)
O19 0.0441(10) 0.0351(10) 0.0206(12) -0.0005(9) -0.0032(9) -0.0290(8)
O20 0.0331(9) 0.0559(11) 0.0249(12) -0.0007(10) 0.0021(9) -0.0351(8)
O21 0.0311(10) 0.0409(12) 0.0399(14) 0.0065(11) 0.0017(10) -0.0224(8)
O22 0.0336(10) 0.0425(12) 0.0232(12) 0.0014(10) -0.0024(9) -0.0212(9)
O23 0.0519(11) 0.0450(11) 0.0182(11) -0.0101(9) 0.0039(10) -0.0337(8)
O24 0.0469(15) 0.080(2) 0.079(2) -0.0014(18) 0.0308(14) -0.0174(14)
O25 0.374(8) 0.305(8) 0.59(2) -0.132(12) 0.080(12) -0.295(6)
O26 0.072(3) 0.064(4) 0.049(3) -0.011(3) -0.017(3) 0.015(3)
C1 0.0263(14) 0.0243(15) 0.043(2) -0.0018(15) 0.0081(15) -0.0157(11)
C2 0.0300(14) 0.0218(13) 0.036(2) 0.0013(13) 0.0024(14) -0.0209(10)
C3 0.0435(16) 0.0250(14) 0.0262(18) 0.0014(13) 0.0078(14) -0.0226(11)
C4 0.0457(17) 0.0435(17) 0.0256(18) -0.0163(14) 0.0116(15) -0.0283(13)
C5 0.0183(14) 0.0169(15) 0.0276(18) 0.0045(14) -0.0053(14) -0.0018(12)
C6 0.0398(15) 0.0333(15) 0.0195(17) -0.0109(13) 0.0111(13) -0.0250(11)
C7 0.0390(14) 0.0311(14) 0.0209(17) -0.0054(13) 0.0094(13) -0.0277(11)
C8 0.0594(18) 0.0437(17) 0.0150(17) 0.0033(14) -0.0087(15) -0.0340(13)
C9 0.0565(18) 0.0245(15) 0.0222(18) 0.0029(13) -0.0089(15) -0.0241(12)
C10 0.0485(16) 0.0323(15) 0.0167(17) 0.0080(13) -0.0110(14) -0.0269(12)
C11 0.0441(17) 0.0435(17) 0.0154(17) -0.0003(14) -0.0032(14) -0.0257(13)
C12 0.0247(13) 0.0342(15) 0.0161(16) -0.0020(13) 0.0027(12) -0.0191(11)
C13 0.0304(14) 0.0378(16) 0.0180(17) -0.0021(13) 0.0015(13) -0.0213(12)
C14 0.0399(15) 0.0610(18) 0.0259(19) 0.0148(15) -0.0040(14) -0.0398(12)
C15 0.0347(15) 0.0544(18) 0.0162(17) 0.0181(15) -0.0123(14) -0.0283(13)
C16 0.0268(13) 0.0381(15) 0.0169(16) 0.0012(13) -0.0015(12) -0.0235(11)
C17 0.0234(14) 0.0479(18) 0.0287(19) 0.0051(15) -0.0029(14) -0.0224(12)
C18 0.0340(15) 0.0548(19) 0.0269(19) 0.0171(16) -0.0115(14) -0.0300(13)
C19 0.0273(14) 0.0255(14) 0.0256(18) 0.0004(13) -0.0015(13) -0.0173(11)
C20 0.0265(15) 0.0263(15) 0.0343(19) -0.0107(14) -0.0007(14) -0.0118(12)
C21 0.0256(13) 0.0377(15) 0.0315(19) 0.0034(14) -0.0104(13) -0.0248(11)
C22 0.0191(13) 0.0357(16) 0.0321(19) 0.0031(14) -0.0029(13) -0.0178(11)
C23 0.0294(14) 0.0375(15) 0.0198(17) -0.0086(13) 0.0006(13) -0.0224(11)
C24 0.0249(13) 0.0336(14) 0.0166(16) -0.0002(12) -0.0009(12) -0.0216(10)
C25 0.0444(15) 0.081(2) 0.0226(19) 0.0099(16) -0.0110(15) -0.0469(13)
C26 0.0450(15) 0.073(2) 0.0203(19) 0.0105(16) -0.0045(14) -0.0446(13)
C27 0.0374(15) 0.072(2) 0.0251(19) 0.0227(16) -0.0182(14) -0.0410(13)
C28 0.0332(15) 0.084(2) 0.031(2) 0.0221(18) -0.0075(15) -0.0391(14)
C29 0.0203(13) 0.0302(15) 0.0228(17) 0.0024(13) 0.0023(13) -0.0150(11)
C30 0.0278(14) 0.0385(16) 0.0256(18) -0.0053(14) 0.0009(13) -0.0216(11)
C31 0.0401(17) 0.0260(16) 0.0256(18) 0.0051(14) -0.0138(14) -0.0157(13)
C32 0.0458(17) 0.0324(16) 0.0231(18) 0.0032(14) -0.0066(15) -0.0222(13)
C33 0.0221(14) 0.0455(18) 0.0235(18) 0.0104(15) -0.0021(14) -0.0184(12)
C34 0.0297(14) 0.0457(17) 0.0218(18) 0.0048(14) -0.0015(13) -0.0252(12)
C35 0.0363(16) 0.0491(19) 0.030(2) -0.0014(16) 0.0132(15) -0.0241(13)
C36 0.0319(16) 0.0416(18) 0.050(2) -0.0071(17) 0.0050(16) -0.0230(13)
C37 0.0359(19) 0.037(2) 0.033(2) 0.0042(17) -0.0003(17) -0.0051(16)
C38 0.037(2) 0.066(3) 0.097(4) 0.004(3) -0.019(2) -0.008(2)
C39 0.078(3) 0.052(3) 0.092(4) -0.001(3) 0.029(3) 0.010(3)
C40 0.100(3) 0.070(3) 0.072(3) 0.009(3) -0.002(3) -0.003(2)
C41 0.050(2) 0.061(3) 0.058(3) 0.006(2) 0.003(2) -0.0204(19)
C42 0.036(3) 0.140(6) 0.224(7) 0.001(6) 0.024(4) -0.010(3)
C46 0.046(2) 0.073(3) 0.072(3) -0.026(2) 0.021(2) -0.017(2)
C47 0.059(3) 0.108(4) 0.134(5) -0.031(4) 0.030(3) -0.031(3)
C48 0.139(4) 0.165(5) 0.069(3) -0.029(3) 0.046(3) -0.088(3)
C50 0.116(5) 0.115(5) 0.118(5) -0.038(4) 0.001(4) -0.053(3)
N1 0.0420(18) 0.047(2) 0.046(2) 0.0035(17) 0.0051(16) -0.0031(15)
N2 0.0387(17) 0.049(2) 0.061(2) 0.0013(18) 0.0035(16) -0.0103(15)
N3 0.0541(19) 0.067(2) 0.068(2) -0.0189(19) 0.0323(18) -0.0187(17)

loop_
_geom_bond_atom_site_label_1
_geom_bond_atom_site_label_2
_geom_bond_distance
_geom_bond_site_symmetry_2
_geom_bond_publ_flag
Ho1 O5 2.240(2) . ?
Ho1 O6 2.274(2) . ?
Ho1 O2 2.318(2) . ?
Ho1 O3 2.343(2) 2_776 ?
Ho1 O1 2.354(3) . ?
Ho1 O7 2.372(2) . ?
Ho1 O4 2.421(2) 1_455 ?
Ho1 O3 2.525(2) 1_455 ?
Ho1 C5 2.834(3) 1_455 ?
Ho1 Ho1 3.8879(7) 2_676 ?
Ho2 O11 2.270(2) . ?
Ho2 O14 2.298(2) 1_565 ?
Ho2 O15 2.307(2) . ?
Ho2 O12 2.309(2) . ?
Ho2 O8 2.366(2) 1_655 ?
Ho2 O10 2.437(2) . ?
Ho2 O13 2.443(2) . ?
Ho2 O9 2.451(2) . ?
Ho3 O17 2.257(2) 1_655 ?
Ho3 O23 2.260(2) 1_565 ?
Ho3 O16 2.339(2) . ?
Ho3 O22 2.368(2) . ?
Ho3 O18 2.438(2) . ?
Ho3 O20 2.447(2) . ?
Ho3 O19 2.467(2) . ?
Ho3 O21 2.474(3) . ?
Ho3 C29 2.784(4) . ?
Ho3 C33 2.812(4) . ?
O1 C1 1.268(4) . ?
O2 C1 1.227(4) 2_676 ?
O3 C5 1.272(4) . ?
O3 Ho1 2.343(2) 2_776 ?
O3 Ho1 2.525(2) 1_655 ?
O4 C5 1.255(4) . ?
O4 Ho1 2.421(2) 1_655 ?
O5 C12 1.230(4) . ?
O6 C6 1.279(4) . ?
O7 C37 1.223(4) . ?
O8 C21 1.238(4) . ?
O8 Ho2 2.365(2) 1_455 ?
O10 C41 1.221(5) . ?
O11 C6 1.233(4) . ?
O12 C12 1.252(3) . ?
O14 C20 1.265(4) . ?
O14 Ho2 2.297(2) 1_545 ?
O15 C23 1.278(3) . ?
O16 C23 1.237(4) . ?
O17 C21 1.269(4) . ?
O17 Ho3 2.257(2) 1_455 ?
O18 C29 1.239(4) . ?
O19 C29 1.242(4) . ?
O20 C33 1.253(5) . ?
O21 C33 1.267(4) . ?
O23 C20 1.252(4) . ?
O23 Ho3 2.260(2) 1_545 ?
O24 C46 1.227(5) . ?
O25 C49 1.217(9) . ?
C1 O2 1.227(4) 2_676 ?
C1 C2 1.520(5) . ?
C2 C4 1.373(5) . ?
C2 C3 1.390(5) . ?
C3 C4 1.388(5) 2_666 ?
C4 C3 1.388(5) 2_666 ?
C5 C16 1.493(5) . ?
C5 Ho1 2.834(3) 1_655 ?
C6 C7 1.529(5) . ?
C7 C8 1.356(5) . ?
C7 C10 1.395(4) . ?
C8 C9 1.403(5) . ?
C9 C19 1.395(4) . ?
C10 C11 1.401(5) . ?
C11 C19 1.354(5) . ?
C12 C13 1.521(5) . ?
C13 C14 1.375(4) . ?
C13 C18 1.393(5) . ?
C14 C15 1.377(5) . ?
C15 C16 1.388(5) . ?
C16 C17 1.376(4) . ?
C17 C18 1.398(5) . ?
C19 C20 1.530(5) . ?
C21 C22 1.508(5) . ?
C22 C27 1.367(5) . ?
C22 C26 1.384(4) . ?
C23 C24 1.479(5) . ?
C24 C28 1.384(4) . ?
C24 C25 1.389(5) . ?
C25 C26 1.400(5) . ?
C27 C28 1.388(5) . ?
C29 C30 1.517(5) . ?
C30 C31 1.375(4) . ?
C30 C32 1.399(4) . ?
C31 C32 1.390(5) 2_675 ?
C32 C31 1.390(5) 2_675 ?
C33 C34 1.488(5) . ?
C34 C35 1.366(6) . ?
C34 C36 1.421(5) . ?
C35 C36 1.363(5) 2_785 ?
C36 C35 1.363(5) 2_785 ?
C37 N1 1.314(4) . ?
C38 N1 1.462(6) . ?
C39 N1 1.482(6) . ?
C40 N2 1.424(6) . ?
C41 N2 1.338(5) . ?
C42 N2 1.436(6) . ?
C46 N3 1.301(6) . ?
C47 N3 1.472(6) . ?
C48 N3 1.433(6) . ?
C49 C50 1.301(10) . ?
